data_7011750
loop_
_publ_author_name
'Q. m. Cheng'
'O. Stark'
'K. Merz'
'M. Winter'
'R. A. Fischer'

_publ_section_title
;
 Lewis base properties of tris(trimethylstannyl)amine: unusually short
 M--N bonds of the adduct compounds [X3M&#x00B7;N(SnMe3)3] (X = Cl, Br;
 M = Al, Ga, In) and [Cl2(CH3)M&#x00B7;N(SnMe3)3] (M = Al, Ga)
;
_journal_issue 14
_journal_name_full 'J. Chem. Soc., Dalton Trans.'
_journal_page_first 2933
_journal_page_last 2936
_journal_paper_doi 10.1039/b203489c
_journal_year 2002
_chemical_formula_sum 'C9 H27 Br3 Ga N Sn3'
_chemical_formula_weight 814.84
_space_group_IT_number 198
_symmetry_cell_setting cubic
_symmetry_space_group_name_Hall 'P 2ac 2ab 3'
_symmetry_space_group_name_H-M 'P 21 3'
_atom_sites_solution_hydrogens geom
_atom_sites_solution_primary direct
_atom_sites_solution_secondary difmap
_audit_creation_method SHELXL-97
_cell_angle_alpha 90.00
_cell_angle_beta 90.00
_cell_angle_gamma 90.00
_cell_formula_units_Z 4
_cell_length_a 12.9467(10)
_cell_length_b 12.9467(10)
_cell_length_c 12.9467(10)
_cell_measurement_reflns_used 60
_cell_measurement_temperature 203(2)
_cell_measurement_theta_max 15.0
_cell_measurement_theta_min 10.0
_cell_volume 2170.1(3)
_computing_cell_refinement SMART
_computing_data_collection SMART
_computing_data_reduction SAINT
_computing_molecular_graphics 'BRUKER axs SHELXTL-PLUS'
_computing_publication_material SHELXL-97
_computing_structure_refinement 'SHELXL-97 (Sheldrick, 1997)'
_computing_structure_solution 'SHELXS-97 (Sheldrick, 1990)'
_diffrn_ambient_temperature 203(2)
_diffrn_measured_fraction_theta_full 0.996
_diffrn_measured_fraction_theta_max 0.996
_diffrn_measurement_device_type 'Bruker axs CCD 1000'
_diffrn_measurement_method '\w scans'
_diffrn_radiation_monochromator graphite
_diffrn_radiation_source 'fine-focus sealed tube'
_diffrn_radiation_type MoK\a
_diffrn_radiation_wavelength 0.71073
_diffrn_reflns_av_R_equivalents 0.0603
_diffrn_reflns_av_sigmaI/netI 0.0396
_diffrn_reflns_limit_h_max 15
_diffrn_reflns_limit_h_min -14
_diffrn_reflns_limit_k_max 13
_diffrn_reflns_limit_k_min -7
_diffrn_reflns_limit_l_max 15
_diffrn_reflns_limit_l_min -9
_diffrn_reflns_number 5337
_diffrn_reflns_theta_full 25.05
_diffrn_reflns_theta_max 25.05
_diffrn_reflns_theta_min 2.22
_exptl_absorpt_coefficient_mu 10.151
_exptl_absorpt_correction_T_max 1.000
_exptl_absorpt_correction_T_min 0.609
_exptl_absorpt_correction_type empirical
_exptl_crystal_colour colourless
_exptl_crystal_density_diffrn 2.494
_exptl_crystal_density_method 'not measured'
_exptl_crystal_description prism
_exptl_crystal_F_000 1496
_exptl_crystal_size_max 0.30
_exptl_crystal_size_mid 0.25
_exptl_crystal_size_min 0.20
_refine_diff_density_max 1.486
_refine_diff_density_min -2.025
_refine_diff_density_rms 0.389
_refine_ls_abs_structure_details 'Flack H D (1983), Acta Cryst. A39, 876-881'
_refine_ls_abs_structure_Flack 0.49(7)
_refine_ls_extinction_method none
_refine_ls_goodness_of_fit_ref 1.203
_refine_ls_hydrogen_treatment mixed
_refine_ls_matrix_type full
_refine_ls_number_parameters 52
_refine_ls_number_reflns 1299
_refine_ls_number_restraints 0
_refine_ls_restrained_S_all 1.203
_refine_ls_R_factor_all 0.0773
_refine_ls_R_factor_gt 0.0763
_refine_ls_shift/su_max 0.022
_refine_ls_shift/su_mean 0.002
_refine_ls_structure_factor_coef Fsqd
_refine_ls_weighting_details 'calc w=1/[\s^2^(Fo^2^)+(0.0001P)^2^+195.7444P] where P=(Fo^2^+2Fc^2^)/3'
_refine_ls_weighting_scheme calc
_refine_ls_wR_factor_gt 0.1918
_refine_ls_wR_factor_ref 0.1921
_reflns_number_gt 1265
_reflns_number_total 1299
_reflns_threshold_expression >2sigma(I)
_cod_data_source_file b203489c.txt
_cod_data_source_block md394
_cod_original_sg_symbol_H-M P2(1)3
_cod_database_code 7011750

loop_
_symmetry_equiv_pos_as_xyz
'x, y, z'
'-x+1/2, -y, z+1/2'
'-x, y+1/2, -z+1/2'
'x+1/2, -y+1/2, -z'
'z, x, y'
'z+1/2, -x+1/2, -y'
'-z+1/2, -x, y+1/2'
'-z, x+1/2, -y+1/2'
'y, z, x'
'-y, z+1/2, -x+1/2'
'y+1/2, -z+1/2, -x'
'-y+1/2, -z, x+1/2'

loop_
_atom_site_label
_atom_site_type_symbol
_atom_site_fract_x
_atom_site_fract_y
_atom_site_fract_z
_atom_site_U_iso_or_equiv
_atom_site_adp_type
_atom_site_occupancy
_atom_site_symmetry_multiplicity
_atom_site_calc_flag
_atom_site_refinement_flags
_atom_site_disorder_assembly
_atom_site_disorder_group
Sn1 Sn 0.92217(14) 1.02577(14) 1.14592(14) 0.0265(4) Uani 1 1 d . . .
Br1 Br 0.9486(2) 0.9370(3) 0.7366(2) 0.0417(8) Uani 1 1 d . . .
Ga1 Ga 0.9120 0.9120 0.9120 0.0270(10) Uani 1 3 d S . .
N1 N 0.9992 0.9992 0.9992 0.020(7) Uiso 1 3 d S . .
C1 C 1.044(3) 1.068(2) 1.254(2) 0.042(8) Uani 1 1 d . . .
H1A H 1.0145 1.0774 1.3216 0.063 Uiso 1 1 calc R . .
H1B H 1.0754 1.1314 1.2320 0.063 Uiso 1 1 calc R . .
H1C H 1.0946 1.0144 1.2563 0.063 Uiso 1 1 calc R . .
C2 C 0.820(3) 1.155(2) 1.119(2) 0.044(8) Uani 1 1 d . . .
H2A H 0.7633 1.1333 1.0766 0.066 Uiso 1 1 calc R . .
H2B H 0.8574 1.2091 1.0844 0.066 Uiso 1 1 calc R . .
H2C H 0.7945 1.1802 1.1838 0.066 Uiso 1 1 calc R . .
C3 C 0.853(3) 0.883(3) 1.194(3) 0.061(11) Uani 1 1 d . . .
H3A H 0.7809 0.8942 1.2089 0.091 Uiso 1 1 calc R . .
H3B H 0.8871 0.8575 1.2541 0.091 Uiso 1 1 calc R . .
H3C H 0.8586 0.8330 1.1390 0.091 Uiso 1 1 calc R . .

loop_
_atom_site_aniso_label
_atom_site_aniso_U_11
_atom_site_aniso_U_22
_atom_site_aniso_U_33
_atom_site_aniso_U_23
_atom_site_aniso_U_13
_atom_site_aniso_U_12
Sn1 0.0259(9) 0.0285(10) 0.0251(9) -0.0038(7) 0.0016(8) -0.0033(7)
Br1 0.0437(18) 0.054(2) 0.0278(14) -0.0048(13) -0.0035(12) -0.0045(14)
Ga1 0.0270(10) 0.0270(10) 0.0270(10) -0.0027(12) -0.0027(12) -0.0027(12)
C1 0.07(2) 0.042(17) 0.017(12) -0.006(12) 0.018(13) 0.011(16)
C2 0.06(2) 0.040(18) 0.034(17) -0.006(14) -0.007(14) -0.008(15)
C3 0.05(2) 0.10(3) 0.037(18) -0.010(18) -0.017(16) 0.01(2)

loop_
_atom_type_symbol
_atom_type_description
_atom_type_scat_dispersion_real
_atom_type_scat_dispersion_imag
_atom_type_scat_source
Ga Ga 0.2307 1.6083 'International Tables Vol C Tables 4.2.6.8 and 6.1.1.4'
Br Br -0.2901 2.4595 'International Tables Vol C Tables 4.2.6.8 and 6.1.1.4'
Sn Sn -0.6537 1.4246 'International Tables Vol C Tables 4.2.6.8 and 6.1.1.4'
N N 0.0061 0.0033 'International Tables Vol C Tables 4.2.6.8 and 6.1.1.4'
C C 0.0033 0.0016 'International Tables Vol C Tables 4.2.6.8 and 6.1.1.4'
H H 0.0000 0.0000 'International Tables Vol C Tables 4.2.6.8 and 6.1.1.4'

loop_
_geom_angle_atom_site_label_1
_geom_angle_atom_site_label_2
_geom_angle_atom_site_label_3
_geom_angle
_geom_angle_site_symmetry_1
_geom_angle_site_symmetry_3
_geom_angle_publ_flag
C3 Sn1 C2 117.2(13) . . ?
C3 Sn1 N1 107.9(10) . . ?
C2 Sn1 N1 105.2(8) . . ?
C3 Sn1 C1 109.6(12) . . ?
C2 Sn1 C1 110.5(11) . . ?
N1 Sn1 C1 105.7(7) . . ?
N1 Ga1 Br1 111.31(8) . . ?
N1 Ga1 Br1 111.31(8) . 9 ?
Br1 Ga1 Br1 107.58(8) . 9 ?
N1 Ga1 Br1 111.31(8) . 5 ?
Br1 Ga1 Br1 107.58(8) . 5 ?
Br1 Ga1 Br1 107.58(8) 9 5 ?
Ga1 N1 Sn1 109.36(5) . 5 ?
Ga1 N1 Sn1 109.36(5) . . ?
Sn1 N1 Sn1 109.58(5) 5 . ?
Ga1 N1 Sn1 109.36(5) . 9 ?
Sn1 N1 Sn1 109.58(5) 5 9 ?
Sn1 N1 Sn1 109.58(5) . 9 ?

loop_
_geom_bond_atom_site_label_1
_geom_bond_atom_site_label_2
_geom_bond_distance
_geom_bond_site_symmetry_2
_geom_bond_publ_flag
Sn1 C3 2.15(4) . ?
Sn1 C2 2.16(3) . ?
Sn1 N1 2.1731(18) . ?
Sn1 C1 2.18(3) . ?
Br1 Ga1 2.342(3) . ?
Ga1 N1 1.95385(16) . ?
Ga1 Br1 2.342(3) 9 ?
Ga1 Br1 2.342(3) 5 ?
N1 Sn1 2.1731(18) 5 ?
N1 Sn1 2.1731(18) 9 ?

loop_
_geom_torsion_atom_site_label_1
_geom_torsion_atom_site_label_2
_geom_torsion_atom_site_label_3
_geom_torsion_atom_site_label_4
_geom_torsion
_geom_torsion_site_symmetry_1
_geom_torsion_site_symmetry_2
_geom_torsion_site_symmetry_3
_geom_torsion_site_symmetry_4
_geom_torsion_publ_flag
Br1 Ga1 N1 Sn1 -84.76(10) . . . 5 ?
Br1 Ga1 N1 Sn1 35.24(10) 9 . . 5 ?
Br1 Ga1 N1 Sn1 155.24(10) 5 . . 5 ?
Br1 Ga1 N1 Sn1 155.24(10) . . . . ?
Br1 Ga1 N1 Sn1 -84.76(10) 9 . . . ?
Br1 Ga1 N1 Sn1 35.24(10) 5 . . . ?
Br1 Ga1 N1 Sn1 35.24(10) . . . 9 ?
Br1 Ga1 N1 Sn1 155.24(10) 9 . . 9 ?
Br1 Ga1 N1 Sn1 -84.76(10) 5 . . 9 ?
C3 Sn1 N1 Ga1 41.2(10) . . . . ?
C2 Sn1 N1 Ga1 -84.6(9) . . . . ?
C1 Sn1 N1 Ga1 158.4(8) . . . . ?
C3 Sn1 N1 Sn1 -78.6(10) . . . 5 ?
C2 Sn1 N1 Sn1 155.5(9) . . . 5 ?
C1 Sn1 N1 Sn1 38.6(8) . . . 5 ?
C3 Sn1 N1 Sn1 161.1(10) . . . 9 ?
C2 Sn1 N1 Sn1 35.3(9) . . . 9 ?
C1 Sn1 N1 Sn1 -81.7(8) . . . 9 ?
